data_4066229
loop_
_publ_author_name
'Bleeke, John R.'
'Lutes, Bryn L.'
'Lipschutz, Michael'
'Sakellariou-Thompson, Donastas'
'Lee, John Seonghyun'
'Rath, Nigam P.'

_publ_section_title
;
 Synthesis, Structure, Spectroscopy, and Reactivity of
 Oxapentadienyl&#x2212;Cobalt&#x2212;Phosphine Complexes&#x2020;,(1)
;
_journal_issue 21
_journal_name_full Organometallics
_journal_page_first 5057
_journal_paper_doi 10.1021/om100361a
_journal_volume 29
_journal_year 2010
_chemical_formula_sum 'C11 H23 Co O2 P2'
_chemical_formula_weight 308.16
_chemical_name_systematic
; 
 ? 
;
_space_group_IT_number 14
_symmetry_cell_setting monoclinic
_symmetry_space_group_name_Hall '-P 2yn'
_symmetry_space_group_name_H-M 'P 1 21/n 1'
_atom_sites_solution_hydrogens geom
_atom_sites_solution_primary direct
_atom_sites_solution_secondary difmap
_audit_creation_method SHELXL-97
_cell_angle_alpha 90.00
_cell_angle_beta 100.413(3)
_cell_angle_gamma 90.00
_cell_formula_units_Z 4
_cell_length_a 9.7576(7)
_cell_length_b 11.1403(8)
_cell_length_c 14.0125(10)
_cell_measurement_reflns_used 9429
_cell_measurement_temperature 100(2)
_cell_measurement_theta_max 35.39
_cell_measurement_theta_min 2.80
_cell_volume 1498.11(19)
_computing_cell_refinement 'Bruker-Apex II (Bruker, 2006)'
_computing_data_collection 'Bruker-Apex II (Bruker, 2006)'
_computing_data_reduction 'Bruker-SAINT   (Bruker, 2006)'
_computing_molecular_graphics 'Bruker-SHELXTL (Sheldrick, G.M., 2008)'
_computing_publication_material 'Bruker-SHELXTL (Sheldrick, G.M., 2008)'
_computing_structure_refinement 'Bruker-SHELXTL (Sheldrick, G.M., 2008)'
_computing_structure_solution 'Bruker-SHELXTL (Sheldrick, G.M., 2008)'
_diffrn_ambient_temperature 100(2)
_diffrn_measured_fraction_theta_full 0.995
_diffrn_measured_fraction_theta_max 0.995
_diffrn_measurement_device_type 'CCD area detector'
_diffrn_measurement_method 'phi and omega scans'
_diffrn_radiation_monochromator graphite
_diffrn_radiation_source 'fine-focus sealed tube'
_diffrn_radiation_type MoK\a
_diffrn_radiation_wavelength 0.71073
_diffrn_reflns_av_R_equivalents 0.0313
_diffrn_reflns_av_sigmaI/netI 0.0241
_diffrn_reflns_limit_h_max 15
_diffrn_reflns_limit_h_min -15
_diffrn_reflns_limit_k_max 16
_diffrn_reflns_limit_k_min -18
_diffrn_reflns_limit_l_max 22
_diffrn_reflns_limit_l_min -22
_diffrn_reflns_number 65934
_diffrn_reflns_theta_full 35.73
_diffrn_reflns_theta_max 35.73
_diffrn_reflns_theta_min 2.80
_exptl_absorpt_coefficient_mu 1.345
_exptl_absorpt_correction_T_max 0.7230
_exptl_absorpt_correction_T_min 0.5700
_exptl_absorpt_correction_type numerical
_exptl_absorpt_process_details 'sadabs v2008/1'
_exptl_crystal_colour orange
_exptl_crystal_density_diffrn 1.366
_exptl_crystal_density_meas ?
_exptl_crystal_density_method 'not measured'
_exptl_crystal_description irregular
_exptl_crystal_F_000 648
_exptl_crystal_size_max 0.47
_exptl_crystal_size_mid 0.33
_exptl_crystal_size_min 0.26
_refine_diff_density_max 0.784
_refine_diff_density_min -0.649
_refine_diff_density_rms 0.099
_refine_ls_extinction_method none
_refine_ls_goodness_of_fit_ref 1.051
_refine_ls_hydrogen_treatment mixed
_refine_ls_matrix_type full
_refine_ls_number_parameters 171
_refine_ls_number_reflns 6931
_refine_ls_number_restraints 0
_refine_ls_restrained_S_all 1.051
_refine_ls_R_factor_all 0.0409
_refine_ls_R_factor_gt 0.0304
_refine_ls_shift/su_max 0.003
_refine_ls_shift/su_mean 0.000
_refine_ls_structure_factor_coef Fsqd
_refine_ls_weighting_details 'calc w=1/[\s^2^(Fo^2^)+(0.0377P)^2^+0.4519P] where P=(Fo^2^+2Fc^2^)/3'
_refine_ls_weighting_scheme calc
_refine_ls_wR_factor_gt 0.0726
_refine_ls_wR_factor_ref 0.0772
_reflns_number_gt 5765
_reflns_number_total 6931
_reflns_threshold_expression >2sigma(I)
_cod_data_source_file om100361a_si_002.cif
_cod_data_source_block j12708
_cod_depositor_comments
;
The following automatic conversions were performed:

'_symmetry_cell_setting' value 'Monoclinic' changed to 'monoclinic'
according to /home/saulius/struct/CIF-dictionaries/cif_core.dic
dictionary named 'cif_core.dic' version 2.4.1 from 2010-06-29.

Automatic conversion script
Id: cif_fix_values 1715 2011-07-08 13:25:40Z adriana 

The following automatic conversions were performed:

'_exptl_crystal_density_meas' value 'no' was changed to '?' - the
value is perceived as not measured.

Automatic conversion script
Id: cif_fix_values 3008 2015-01-20 13:52:24Z robertas 
;
_cod_original_sg_symbol_H-M P2(1)/n
_cod_database_code 4066229

loop_
_symmetry_equiv_pos_as_xyz
'x, y, z'
'-x+1/2, y+1/2, -z+1/2'
'-x, -y, -z'
'x-1/2, -y-1/2, z-1/2'

loop_
_atom_site_label
_atom_site_type_symbol
_atom_site_fract_x
_atom_site_fract_y
_atom_site_fract_z
_atom_site_U_iso_or_equiv
_atom_site_adp_type
_atom_site_occupancy
_atom_site_symmetry_multiplicity
_atom_site_calc_flag
_atom_site_refinement_flags
Co1 Co 0.783267(14) 1.305866(12) -0.010305(9) 0.01442(4) Uani 1 1 d .
P1 P 0.86617(3) 1.25474(2) -0.138496(19) 0.01570(6) Uani 1 1 d .
P2 P 0.56255(3) 1.24907(2) -0.049681(19) 0.01605(6) Uani 1 1 d .
O1 O 0.80391(11) 0.98663(9) 0.04100(8) 0.0367(2) Uani 1 1 d .
O2 O 0.77571(11) 1.55391(8) -0.07166(8) 0.0359(2) Uani 1 1 d .
C1 C 0.79049(14) 1.34237(14) 0.13441(8) 0.0286(2) Uani 1 1 d .
C2 C 0.91667(13) 1.29365(13) 0.11322(9) 0.0272(2) Uani 1 1 d .
C3 C 0.91391(13) 1.17735(12) 0.07173(9) 0.0248(2) Uani 1 1 d .
C4 C 0.80851(13) 1.08908(13) 0.07855(9) 0.0286(2) Uani 1 1 d .
C5 C 0.77993(12) 1.45569(10) -0.04542(8) 0.0217(2) Uani 1 1 d .
C11 C 1.04366(15) 1.30183(17) -0.13840(12) 0.0427(4) Uani 1 1 d .
H11A H 1.1049 1.2686 -0.0813 0.064 Uiso 1 1 calc R
H11B H 1.0488 1.3897 -0.1364 0.064 Uiso 1 1 calc R
H11C H 1.0735 1.2727 -0.1974 0.064 Uiso 1 1 calc R
C12 C 0.87547(19) 1.09673(13) -0.16533(12) 0.0401(3) Uani 1 1 d .
H12A H 0.7839 1.0598 -0.1668 0.060 Uiso 1 1 calc R
H12B H 0.9442 1.0580 -0.1151 0.060 Uiso 1 1 calc R
H12C H 0.9033 1.0866 -0.2286 0.060 Uiso 1 1 calc R
C13 C 0.77237(18) 1.31277(17) -0.25196(10) 0.0422(4) Uani 1 1 d .
H13A H 0.8143 1.2819 -0.3055 0.063 Uiso 1 1 calc R
H13B H 0.7771 1.4006 -0.2512 0.063 Uiso 1 1 calc R
H13C H 0.6748 1.2873 -0.2607 0.063 Uiso 1 1 calc R
C21 C 0.51626(12) 1.10851(11) -0.11435(9) 0.0241(2) Uani 1 1 d .
H21A H 0.4166 1.0929 -0.1181 0.036 Uiso 1 1 calc R
H21B H 0.5703 1.0426 -0.0796 0.036 Uiso 1 1 calc R
H21C H 0.5370 1.1145 -0.1801 0.036 Uiso 1 1 calc R
C22 C 0.45262(12) 1.35614(12) -0.12719(9) 0.0257(2) Uani 1 1 d .
H22A H 0.4889 1.3677 -0.1874 0.038 Uiso 1 1 calc R
H22B H 0.4528 1.4331 -0.0932 0.038 Uiso 1 1 calc R
H22C H 0.3572 1.3251 -0.1426 0.038 Uiso 1 1 calc R
C23 C 0.46326(13) 1.23502(12) 0.04837(9) 0.0251(2) Uani 1 1 d .
H23A H 0.3672 1.2119 0.0214 0.038 Uiso 1 1 calc R
H23B H 0.4633 1.3121 0.0821 0.038 Uiso 1 1 calc R
H23C H 0.5060 1.1735 0.0943 0.038 Uiso 1 1 calc R
H1A H 0.789(2) 1.4282(18) 0.1603(14) 0.045(5) Uiso 1 1 d .
H1B H 0.7232(19) 1.2883(16) 0.1597(13) 0.032(4) Uiso 1 1 d .
H2 H 1.0007(19) 1.3407(16) 0.1154(12) 0.031(4) Uiso 1 1 d .
H3 H 0.9953(19) 1.1450(17) 0.0460(13) 0.036(5) Uiso 1 1 d .
H4 H 0.7379(17) 1.1141(15) 0.1178(12) 0.027(4) Uiso 1 1 d .

loop_
_atom_site_aniso_label
_atom_site_aniso_U_11
_atom_site_aniso_U_22
_atom_site_aniso_U_33
_atom_site_aniso_U_23
_atom_site_aniso_U_13
_atom_site_aniso_U_12
Co1 0.01267(6) 0.01738(7) 0.01281(6) 0.00045(5) 0.00120(4) -0.00055(5)
P1 0.01326(11) 0.01740(12) 0.01645(11) -0.00091(9) 0.00271(9) 0.00040(8)
P2 0.01221(11) 0.01968(12) 0.01637(11) 0.00215(9) 0.00290(9) -0.00125(9)
O1 0.0328(5) 0.0250(4) 0.0503(6) 0.0114(4) 0.0017(4) -0.0015(4)
O2 0.0398(5) 0.0179(4) 0.0480(6) 0.0009(4) 0.0028(4) 0.0008(4)
C1 0.0305(6) 0.0374(7) 0.0171(5) -0.0032(5) 0.0021(4) -0.0040(5)
C2 0.0239(5) 0.0353(6) 0.0190(5) 0.0019(4) -0.0056(4) -0.0032(5)
C3 0.0197(5) 0.0299(6) 0.0230(5) 0.0078(4) -0.0008(4) 0.0011(4)
C4 0.0226(5) 0.0327(6) 0.0286(6) 0.0126(5) -0.0003(4) -0.0004(5)
C5 0.0207(5) 0.0206(5) 0.0226(5) -0.0033(4) 0.0009(4) 0.0001(4)
C11 0.0254(6) 0.0653(11) 0.0419(8) -0.0184(7) 0.0176(6) -0.0177(6)
C12 0.0527(9) 0.0247(6) 0.0470(8) -0.0105(6) 0.0197(7) 0.0033(6)
C13 0.0446(8) 0.0656(11) 0.0181(5) 0.0105(6) 0.0099(5) 0.0297(8)
C21 0.0209(5) 0.0258(5) 0.0246(5) -0.0015(4) 0.0016(4) -0.0075(4)
C22 0.0167(5) 0.0310(6) 0.0284(5) 0.0080(5) 0.0015(4) 0.0035(4)
C23 0.0201(5) 0.0321(6) 0.0254(5) 0.0029(4) 0.0102(4) -0.0009(4)

loop_
_atom_type_symbol
_atom_type_description
_atom_type_scat_dispersion_real
_atom_type_scat_dispersion_imag
_atom_type_scat_source
C C 0.0033 0.0016 'International Tables Vol C Tables 4.2.6.8 and 6.1.1.4'
H H 0.0000 0.0000 'International Tables Vol C Tables 4.2.6.8 and 6.1.1.4'
O O 0.0106 0.0060 'International Tables Vol C Tables 4.2.6.8 and 6.1.1.4'
P P 0.1023 0.0942 'International Tables Vol C Tables 4.2.6.8 and 6.1.1.4'
Co Co 0.3494 0.9721 'International Tables Vol C Tables 4.2.6.8 and 6.1.1.4'

loop_
_geom_angle_atom_site_label_1
_geom_angle_atom_site_label_2
_geom_angle_atom_site_label_3
_geom_angle
C5 Co1 C2 106.86(5)
C5 Co1 C1 94.86(6)
C2 Co1 C1 41.35(6)
C5 Co1 C3 141.52(5)
C2 Co1 C3 40.43(5)
C1 Co1 C3 71.81(6)
C5 Co1 P1 90.48(4)
C2 Co1 P1 114.93(4)
C1 Co1 P1 156.12(4)
C3 Co1 P1 89.66(4)
C5 Co1 P2 103.65(4)
C2 Co1 P2 130.98(4)
C1 Co1 P2 99.23(4)
C3 Co1 P2 113.91(4)
P1 Co1 P2 102.083(12)
C13 P1 C12 101.67(8)
C13 P1 C11 103.28(9)
C12 P1 C11 101.46(8)
C13 P1 Co1 115.38(5)
C12 P1 Co1 117.87(5)
C11 P1 Co1 114.98(5)
C21 P2 C22 101.49(6)
C21 P2 C23 100.54(6)
C22 P2 C23 99.74(6)
C21 P2 Co1 120.71(4)
C22 P2 Co1 113.68(4)
C23 P2 Co1 117.46(4)
C2 C1 Co1 66.18(7)
C2 C1 H1A 119.6(11)
Co1 C1 H1A 122.2(11)
C2 C1 H1B 119.4(10)
Co1 C1 H1B 108.8(10)
H1A C1 H1B 112.8(14)
C3 C2 C1 118.70(12)
C3 C2 Co1 75.10(7)
C1 C2 Co1 72.47(7)
C3 C2 H2 117.4(11)
C1 C2 H2 123.0(11)
Co1 C2 H2 114.2(10)
C2 C3 C4 123.92(12)
C2 C3 Co1 64.47(7)
C4 C3 Co1 97.53(8)
C2 C3 H3 121.4(11)
C4 C3 H3 113.8(11)
Co1 C3 H3 119.3(10)
O1 C4 C3 124.48(13)
O1 C4 H4 120.7(10)
C3 C4 H4 114.8(10)
O2 C5 Co1 177.80(11)
P1 C11 H11A 109.5
P1 C11 H11B 109.5
H11A C11 H11B 109.5
P1 C11 H11C 109.5
H11A C11 H11C 109.5
H11B C11 H11C 109.5
P1 C12 H12A 109.5
P1 C12 H12B 109.5
H12A C12 H12B 109.5
P1 C12 H12C 109.5
H12A C12 H12C 109.5
H12B C12 H12C 109.5
P1 C13 H13A 109.5
P1 C13 H13B 109.5
H13A C13 H13B 109.5
P1 C13 H13C 109.5
H13A C13 H13C 109.5
H13B C13 H13C 109.5
P2 C21 H21A 109.5
P2 C21 H21B 109.5
H21A C21 H21B 109.5
P2 C21 H21C 109.5
H21A C21 H21C 109.5
H21B C21 H21C 109.5
P2 C22 H22A 109.5
P2 C22 H22B 109.5
H22A C22 H22B 109.5
P2 C22 H22C 109.5
H22A C22 H22C 109.5
H22B C22 H22C 109.5
P2 C23 H23A 109.5
P2 C23 H23B 109.5
H23A C23 H23B 109.5
P2 C23 H23C 109.5
H23A C23 H23C 109.5
H23B C23 H23C 109.5

loop_
_geom_bond_atom_site_label_1
_geom_bond_atom_site_label_2
_geom_bond_distance
Co1 C5 1.7387(12)
Co1 C2 1.9734(12)
Co1 C1 2.0569(12)
Co1 C3 2.1134(12)
Co1 P1 2.1750(3)
Co1 P2 2.2167(3)
P1 C13 1.8049(14)
P1 C12 1.8057(14)
P1 C11 1.8094(14)
P2 C21 1.8246(12)
P2 C22 1.8254(12)
P2 C23 1.8254(11)
O1 C4 1.2541(18)
O2 C5 1.1528(15)
C1 C2 1.425(2)
C1 H1A 1.02(2)
C1 H1B 1.002(18)
C2 C3 1.4183(19)
C2 H2 0.969(18)
C3 C4 1.4385(18)
C3 H3 0.998(18)
C4 H4 0.995(16)
C11 H11A 0.9800
C11 H11B 0.9800
C11 H11C 0.9800
C12 H12A 0.9800
C12 H12B 0.9800
C12 H12C 0.9800
C13 H13A 0.9800
C13 H13B 0.9800
C13 H13C 0.9800
C21 H21A 0.9800
C21 H21B 0.9800
C21 H21C 0.9800
C22 H22A 0.9800
C22 H22B 0.9800
C22 H22C 0.9800
C23 H23A 0.9800
C23 H23B 0.9800
C23 H23C 0.9800

loop_
_geom_torsion_atom_site_label_1
_geom_torsion_atom_site_label_2
_geom_torsion_atom_site_label_3
_geom_torsion_atom_site_label_4
_geom_torsion
C5 Co1 P1 C13 -50.28(8)
C2 Co1 P1 C13 -159.17(9)
C1 Co1 P1 C13 -153.48(13)
C3 Co1 P1 C13 168.20(8)
P2 Co1 P1 C13 53.79(8)
C5 Co1 P1 C12 -170.56(8)
C2 Co1 P1 C12 80.55(8)
C1 Co1 P1 C12 86.24(13)
C3 Co1 P1 C12 47.92(8)
P2 Co1 P1 C12 -66.49(7)
C5 Co1 P1 C11 69.82(8)
C2 Co1 P1 C11 -39.07(9)
C1 Co1 P1 C11 -33.39(13)
C3 Co1 P1 C11 -71.70(8)
P2 Co1 P1 C11 173.89(7)
C5 Co1 P2 C21 133.25(6)
C2 Co1 P2 C21 -99.42(7)
C1 Co1 P2 C21 -129.40(6)
C3 Co1 P2 C21 -55.29(6)
P1 Co1 P2 C21 39.77(5)
C5 Co1 P2 C22 12.36(6)
C2 Co1 P2 C22 139.68(7)
C1 Co1 P2 C22 109.70(6)
C3 Co1 P2 C22 -176.19(6)
P1 Co1 P2 C22 -81.13(5)
C5 Co1 P2 C23 -103.49(6)
C2 Co1 P2 C23 23.83(7)
C1 Co1 P2 C23 -6.15(7)
C3 Co1 P2 C23 67.96(6)
P1 Co1 P2 C23 163.02(5)
C5 Co1 C1 C2 -110.12(8)
C3 Co1 C1 C2 32.92(8)
P1 Co1 C1 C2 -7.82(16)
P2 Co1 C1 C2 145.18(7)
Co1 C1 C2 C3 -61.29(10)
C5 Co1 C2 C3 -154.90(8)
C1 Co1 C2 C3 127.24(12)
P1 Co1 C2 C3 -56.24(8)
P2 Co1 C2 C3 78.95(8)
C5 Co1 C2 C1 77.86(9)
C3 Co1 C2 C1 -127.24(12)
P1 Co1 C2 C1 176.52(7)
P2 Co1 C2 C1 -48.29(10)
C1 C2 C3 C4 -21.66(18)
Co1 C2 C3 C4 -81.59(11)
C1 C2 C3 Co1 59.93(10)
C5 Co1 C3 C2 40.72(12)
C1 Co1 C3 C2 -33.61(8)
P1 Co1 C3 C2 131.07(7)
P2 Co1 C3 C2 -125.85(7)
C5 Co1 C3 C4 164.83(9)
C2 Co1 C3 C4 124.11(12)
C1 Co1 C3 C4 90.49(9)
P1 Co1 C3 C4 -104.83(8)
P2 Co1 C3 C4 -1.75(9)
C2 C3 C4 O1 178.94(12)
Co1 C3 C4 O1 114.73(12)
C2 Co1 C5 O2 164(3)
C1 Co1 C5 O2 -156(3)
C3 Co1 C5 O2 137(3)
P1 Co1 C5 O2 47(3)
P2 Co1 C5 O2 -55(3)
